data_4111233
loop_
_publ_author_name
'Albert Epshteyn'
'Peter Y. Zavalij'
'Lawrence R. Sita'

_publ_section_title
;
 High-Oxidation-State Neutral and Cationic Tantalum(IV) Alkyl Complexes
 That Are Stable toward \b-Hydrogen and \b-Methyl Eliminations
;
_journal_name_full 'Journal of the American Chemical Society'
_journal_page_first 16052
_journal_page_last 16053
_journal_paper_doi 10.1021/ja067011y
_journal_volume 128
_journal_year 2006
_chemical_formula_sum 'C22 H41 Cl N2 Ta'
_chemical_formula_weight 549.97
_chemical_name_systematic
; 
 ? 
;
_space_group_IT_number 19
_symmetry_cell_setting orthorhombic
_symmetry_space_group_name_Hall 'P 2ac 2ab'
_symmetry_space_group_name_H-M 'P 21 21 21'
_atom_sites_solution_hydrogens geom
_atom_sites_solution_primary direct
_atom_sites_solution_secondary difmap
_audit_creation_method SHELXL-97
_cell_angle_alpha 90.00
_cell_angle_beta 90.00
_cell_angle_gamma 90.00
_cell_formula_units_Z 4
_cell_length_a 9.0897(10)
_cell_length_b 14.4865(16)
_cell_length_c 17.822(2)
_cell_measurement_temperature 213(2)
_cell_volume 2346.8(5)
_computing_structure_refinement 'SHELXL-97 (Sheldrick, 1997)'
_computing_structure_solution 'SHELXS-97 (Sheldrick, 1990)'
_diffrn_ambient_temperature 213(2)
_diffrn_measured_fraction_theta_full 0.958
_diffrn_measured_fraction_theta_max 0.958
_diffrn_radiation_monochromator graphite
_diffrn_radiation_source 'fine-focus sealed tube'
_diffrn_radiation_type MoK\a
_diffrn_radiation_wavelength 0.71073
_diffrn_reflns_av_R_equivalents 0.0380
_diffrn_reflns_av_sigmaI/netI 0.0602
_diffrn_reflns_limit_h_max 10
_diffrn_reflns_limit_h_min -10
_diffrn_reflns_limit_k_max 16
_diffrn_reflns_limit_k_min -16
_diffrn_reflns_limit_l_max 4
_diffrn_reflns_limit_l_min -21
_diffrn_reflns_number 5957
_diffrn_reflns_theta_full 24.99
_diffrn_reflns_theta_max 24.99
_diffrn_reflns_theta_min 2.52
_exptl_absorpt_coefficient_mu 4.806
_exptl_crystal_density_diffrn 1.557
_exptl_crystal_F_000 1108
_refine_diff_density_max 1.912
_refine_diff_density_min -1.144
_refine_diff_density_rms 0.134
_refine_ls_abs_structure_details 'Flack H D (1983), Acta Cryst. A39, 876-881'
_refine_ls_abs_structure_Flack 0.033(19)
_refine_ls_extinction_method none
_refine_ls_goodness_of_fit_ref 1.000
_refine_ls_hydrogen_treatment mixed
_refine_ls_matrix_type full
_refine_ls_number_parameters 251
_refine_ls_number_reflns 3299
_refine_ls_number_restraints 41
_refine_ls_restrained_S_all 0.995
_refine_ls_R_factor_all 0.0486
_refine_ls_R_factor_gt 0.0364
_refine_ls_shift/su_max 0.000
_refine_ls_shift/su_mean 0.000
_refine_ls_structure_factor_coef Fsqd
_refine_ls_weighting_details 'calc w=1/[\s^2^(Fo^2^)+(0.0200P)^2^+6.6600P] where P=(Fo^2^+2Fc^2^)/3'
_refine_ls_weighting_scheme calc
_refine_ls_wR_factor_gt 0.0765
_refine_ls_wR_factor_ref 0.0812
_reflns_number_gt 2795
_reflns_number_total 3299
_reflns_threshold_expression >2sigma(I)
_cod_data_source_file ja067011ysi20061102_121155.cif
_cod_data_source_block Cp*Ta(i-Bu)(Cl)[N(iPr)C(Me)N(iPr)]
_cod_original_cell_volume 2346.7(5)
_cod_database_code 4111233

loop_
_symmetry_equiv_pos_as_xyz
'x, y, z'
'-x+1/2, -y, z+1/2'
'-x, y+1/2, -z+1/2'
'x+1/2, -y+1/2, -z'

loop_
_atom_site_label
_atom_site_type_symbol
_atom_site_fract_x
_atom_site_fract_y
_atom_site_fract_z
_atom_site_U_iso_or_equiv
_atom_site_adp_type
_atom_site_occupancy
_atom_site_symmetry_multiplicity
_atom_site_calc_flag
_atom_site_refinement_flags
Ta1 Ta 0.38804(3) 0.50413(3) 0.187067(16) 0.02842(12) Uani 1 1 d .
Cl1 Cl 0.4624(3) 0.6453(2) 0.25102(15) 0.0505(7) Uani 1 1 d .
C1 C 0.2023(11) 0.4171(6) 0.2581(5) 0.039(2) Uani 1 1 d DU
C2 C 0.1822(9) 0.5127(6) 0.2707(4) 0.0330(19) Uani 1 1 d DU
C3 C 0.1413(10) 0.5548(6) 0.2013(4) 0.033(2) Uani 1 1 d DU
C4 C 0.1363(9) 0.4839(6) 0.1457(4) 0.034(2) Uani 1 1 d DU
C5 C 0.1758(11) 0.3994(5) 0.1814(5) 0.035(2) Uani 1 1 d DU
C6 C 0.2367(12) 0.3456(7) 0.3165(7) 0.053(3) Uani 1 1 d DU
H6A1 H 0.1579 0.3006 0.3184 0.080 Uiso 1 1 calc R
H6A2 H 0.2464 0.3752 0.3651 0.080 Uiso 1 1 calc R
H6A3 H 0.3282 0.3149 0.3038 0.080 Uiso 1 1 calc R
C7 C 0.1804(13) 0.5579(8) 0.3471(5) 0.053(3) Uani 1 1 d DU
H7A1 H 0.2795 0.5592 0.3673 0.079 Uiso 1 1 calc R
H7A2 H 0.1170 0.5231 0.3805 0.079 Uiso 1 1 calc R
H7A3 H 0.1437 0.6205 0.3425 0.079 Uiso 1 1 calc R
C8 C 0.0943(12) 0.6533(6) 0.1906(6) 0.048(3) Uani 1 1 d DU
H8A1 H 0.1671 0.6856 0.1607 0.071 Uiso 1 1 calc R
H8A2 H 0.0853 0.6831 0.2392 0.071 Uiso 1 1 calc R
H8A3 H 0.0001 0.6550 0.1651 0.071 Uiso 1 1 calc R
C9 C 0.0863(10) 0.4939(10) 0.0654(4) 0.052(2) Uani 1 1 d DU
H9A1 H -0.0134 0.4707 0.0605 0.078 Uiso 1 1 calc R
H9A2 H 0.1512 0.4588 0.0329 0.078 Uiso 1 1 calc R
H9A3 H 0.0890 0.5585 0.0512 0.078 Uiso 1 1 calc R
C10 C 0.1743(14) 0.3041(6) 0.1478(6) 0.049(3) Uani 1 1 d DU
H10A H 0.2478 0.2661 0.1724 0.074 Uiso 1 1 calc R
H10B H 0.1962 0.3080 0.0947 0.074 Uiso 1 1 calc R
H10C H 0.0778 0.2767 0.1547 0.074 Uiso 1 1 calc R
N1 N 0.5663(9) 0.4336(6) 0.2414(4) 0.040(2) Uani 1 1 d .
N2 N 0.4939(9) 0.3936(6) 0.1260(4) 0.035(2) Uani 1 1 d .
C11 C 0.6011(11) 0.3879(6) 0.1777(5) 0.035(2) Uani 1 1 d .
C12 C 0.7467(12) 0.3399(8) 0.1653(6) 0.053(3) Uani 1 1 d .
H12A H 0.7695 0.3016 0.2084 0.079 Uiso 1 1 calc R
H12B H 0.8235 0.3857 0.1586 0.079 Uiso 1 1 calc R
H12C H 0.7405 0.3015 0.1207 0.079 Uiso 1 1 calc R
C13 C 0.6665(13) 0.4375(8) 0.3048(6) 0.052(3) Uani 1 1 d .
H13 H 0.7150 0.3766 0.3093 0.063 Uiso 1 1 calc R
C14 C 0.5810(12) 0.4550(9) 0.3771(5) 0.060(4) Uani 1 1 d .
H14A H 0.5022 0.4102 0.3815 0.089 Uiso 1 1 calc R
H14B H 0.5396 0.5168 0.3759 0.089 Uiso 1 1 calc R
H14C H 0.6467 0.4493 0.4197 0.089 Uiso 1 1 calc R
C15 C 0.7886(12) 0.5119(12) 0.2964(5) 0.074(4) Uani 1 1 d .
H15A H 0.8308 0.5083 0.2465 0.111 Uiso 1 1 calc R
H15B H 0.8649 0.5012 0.3335 0.111 Uiso 1 1 calc R
H15C H 0.7464 0.5727 0.3040 0.111 Uiso 1 1 calc R
C16 C 0.4949(14) 0.3530(7) 0.0519(6) 0.044(3) Uani 1 1 d .
H16 H 0.3975 0.3685 0.0304 0.03(2) Uiso 1 1 calc R
C17 C 0.6057(14) 0.3923(9) -0.0035(5) 0.059(3) Uani 1 1 d .
H17A H 0.7041 0.3737 0.0111 0.089 Uiso 1 1 calc R
H17B H 0.5992 0.4592 -0.0035 0.089 Uiso 1 1 calc R
H17C H 0.5844 0.3692 -0.0534 0.089 Uiso 1 1 calc R
C18 C 0.5007(14) 0.2460(7) 0.0520(6) 0.053(3) Uani 1 1 d .
H18A H 0.6020 0.2258 0.0566 0.080 Uiso 1 1 calc R
H18B H 0.4596 0.2227 0.0055 0.080 Uiso 1 1 calc R
H18C H 0.4440 0.2225 0.0940 0.080 Uiso 1 1 calc R
C19 C 0.4103(12) 0.5884(7) 0.0834(5) 0.042(3) Uani 1 1 d .
H19A H 0.4144 0.5453 0.0411 0.050 Uiso 1 1 calc R
H19B H 0.3189 0.6237 0.0779 0.050 Uiso 1 1 calc R
C20 C 0.5397(15) 0.6576(9) 0.0733(7) 0.055(4) Uani 1 1 d .
H20 H 0.5244 0.7082 0.1098 0.02(2) Uiso 1 1 calc R
C21 C 0.6897(14) 0.6182(9) 0.0880(7) 0.061(3) Uani 1 1 d .
H21A H 0.6931 0.5929 0.1384 0.091 Uiso 1 1 calc R
H21B H 0.7630 0.6665 0.0831 0.091 Uiso 1 1 calc R
H21C H 0.7101 0.5696 0.0520 0.091 Uiso 1 1 calc R
C22 C 0.5397(17) 0.7006(10) -0.0043(8) 0.084(5) Uani 1 1 d .
H22A H 0.4451 0.7294 -0.0137 0.127 Uiso 1 1 calc R
H22B H 0.5573 0.6531 -0.0416 0.127 Uiso 1 1 calc R
H22C H 0.6167 0.7468 -0.0073 0.127 Uiso 1 1 calc R

loop_
_atom_site_aniso_label
_atom_site_aniso_U_11
_atom_site_aniso_U_22
_atom_site_aniso_U_33
_atom_site_aniso_U_23
_atom_site_aniso_U_13
_atom_site_aniso_U_12
Ta1 0.02495(19) 0.0311(2) 0.02922(15) -0.0030(2) 0.00041(14) -0.0008(3)
Cl1 0.0490(17) 0.0460(17) 0.0565(16) -0.0201(13) 0.0060(14) -0.0106(14)
C1 0.031(6) 0.041(5) 0.045(5) 0.003(4) 0.002(5) -0.007(5)
C2 0.019(4) 0.042(5) 0.038(4) -0.006(4) 0.003(3) -0.001(6)
C3 0.024(6) 0.032(5) 0.042(5) -0.006(4) -0.003(4) 0.012(4)
C4 0.024(5) 0.038(5) 0.041(4) -0.007(4) -0.002(3) 0.001(5)
C5 0.029(5) 0.030(4) 0.044(4) -0.005(4) 0.001(4) -0.006(4)
C6 0.042(7) 0.048(7) 0.068(7) 0.022(6) -0.003(6) -0.007(5)
C7 0.036(7) 0.083(9) 0.040(5) -0.020(5) 0.012(5) -0.003(6)
C8 0.046(7) 0.037(5) 0.059(6) -0.004(5) 0.000(6) 0.002(5)
C9 0.045(6) 0.068(7) 0.042(4) -0.002(6) -0.011(4) 0.012(9)
C10 0.052(7) 0.031(5) 0.064(7) -0.013(5) 0.013(6) -0.015(6)
N1 0.039(6) 0.045(5) 0.035(4) -0.004(4) -0.006(4) -0.007(4)
N2 0.027(5) 0.041(5) 0.036(4) -0.005(4) 0.008(4) 0.003(4)
C11 0.026(5) 0.034(5) 0.044(5) 0.013(4) 0.004(5) 0.003(5)
C12 0.045(7) 0.058(8) 0.055(7) 0.011(5) 0.010(5) 0.018(6)
C13 0.041(7) 0.073(8) 0.043(6) 0.010(6) -0.010(5) 0.002(6)
C14 0.039(7) 0.107(11) 0.033(5) -0.011(5) -0.001(5) -0.008(6)
C15 0.048(7) 0.124(13) 0.049(6) -0.004(9) -0.018(5) -0.022(10)
C16 0.052(9) 0.044(7) 0.036(6) -0.016(5) -0.001(6) -0.001(6)
C17 0.063(8) 0.082(9) 0.034(5) -0.001(5) 0.003(6) 0.016(8)
C18 0.074(9) 0.037(7) 0.050(6) -0.001(5) 0.014(6) 0.012(6)
C19 0.042(7) 0.044(6) 0.040(5) 0.002(4) -0.005(5) -0.001(6)
C20 0.049(8) 0.049(8) 0.067(9) -0.006(7) 0.007(7) 0.005(6)
C21 0.046(8) 0.070(9) 0.067(8) -0.004(7) 0.001(6) -0.001(7)
C22 0.085(11) 0.083(11) 0.085(10) 0.049(9) -0.013(9) -0.018(9)

loop_
_atom_type_symbol
_atom_type_description
_atom_type_scat_dispersion_real
_atom_type_scat_dispersion_imag
_atom_type_scat_source
C C 0.0033 0.0016 'International Tables Vol C Tables 4.2.6.8 and 6.1.1.4'
H H 0.0000 0.0000 'International Tables Vol C Tables 4.2.6.8 and 6.1.1.4'
N N 0.0061 0.0033 'International Tables Vol C Tables 4.2.6.8 and 6.1.1.4'
Cl Cl 0.1484 0.1585 'International Tables Vol C Tables 4.2.6.8 and 6.1.1.4'
Ta Ta -0.7052 6.5227 'International Tables Vol C Tables 4.2.6.8 and 6.1.1.4'

loop_
_geom_angle_atom_site_label_1
_geom_angle_atom_site_label_2
_geom_angle_atom_site_label_3
_geom_angle
N1 Ta1 N2 62.5(3)
N1 Ta1 C19 124.6(4)
N2 Ta1 C19 87.0(3)
N1 Ta1 C3 144.3(3)
N2 Ta1 C3 134.7(3)
C19 Ta1 C3 90.3(4)
N1 Ta1 C2 109.5(3)
N2 Ta1 C2 134.4(3)
C19 Ta1 C2 124.0(3)
C3 Ta1 C2 34.8(2)
N1 Ta1 C4 142.5(3)
N2 Ta1 C4 100.2(3)
C19 Ta1 C4 84.2(3)
C3 Ta1 C4 34.6(2)
C2 Ta1 C4 57.2(3)
N1 Ta1 Cl1 88.8(2)
N2 Ta1 Cl1 137.2(2)
C19 Ta1 Cl1 84.4(3)
C3 Ta1 Cl1 87.3(2)
C2 Ta1 Cl1 83.2(2)
C4 Ta1 Cl1 120.4(2)
N1 Ta1 C5 108.5(3)
N2 Ta1 C5 82.6(3)
C19 Ta1 C5 112.1(3)
C3 Ta1 C5 56.9(3)
C2 Ta1 C5 56.2(3)
C4 Ta1 C5 34.0(2)
Cl1 Ta1 C5 139.1(2)
N1 Ta1 C1 92.4(3)
N2 Ta1 C1 100.7(3)
C19 Ta1 C1 140.5(4)
C3 Ta1 C1 56.9(3)
C2 Ta1 C1 33.9(2)
C4 Ta1 C1 56.3(3)
Cl1 Ta1 C1 112.3(2)
C5 Ta1 C1 33.4(2)
N1 Ta1 C11 31.7(3)
N2 Ta1 C11 31.5(3)
C19 Ta1 C11 103.7(3)
C3 Ta1 C11 157.1(3)
C2 Ta1 C11 131.5(3)
C4 Ta1 C11 127.8(3)
Cl1 Ta1 C11 111.8(2)
C5 Ta1 C11 100.6(3)
C1 Ta1 C11 102.4(3)
C5 C1 C2 108.1(7)
C5 C1 C6 125.6(8)
C2 C1 C6 126.3(8)
C5 C1 Ta1 73.3(5)
C2 C1 Ta1 70.6(5)
C6 C1 Ta1 124.6(7)
C1 C2 C3 108.2(6)
C1 C2 C7 124.7(8)
C3 C2 C7 126.4(8)
C1 C2 Ta1 75.5(5)
C3 C2 Ta1 71.7(5)
C7 C2 Ta1 126.3(7)
C4 C3 C2 107.7(6)
C4 C3 C8 125.9(7)
C2 C3 C8 126.1(7)
C4 C3 Ta1 74.6(5)
C2 C3 Ta1 73.4(5)
C8 C3 Ta1 123.3(7)
C5 C4 C3 107.4(6)
C5 C4 C9 125.6(8)
C3 C4 C9 126.8(8)
C5 C4 Ta1 74.3(5)
C3 C4 Ta1 70.8(5)
C9 C4 Ta1 124.2(6)
C1 C5 C4 108.6(6)
C1 C5 C10 123.6(8)
C4 C5 C10 127.4(8)
C1 C5 Ta1 73.4(5)
C4 C5 Ta1 71.7(5)
C10 C5 Ta1 126.2(7)
C1 C6 H6A1 109.5
C1 C6 H6A2 109.5
H6A1 C6 H6A2 109.5
C1 C6 H6A3 109.5
H6A1 C6 H6A3 109.5
H6A2 C6 H6A3 109.5
C2 C7 H7A1 109.5
C2 C7 H7A2 109.5
H7A1 C7 H7A2 109.5
C2 C7 H7A3 109.5
H7A1 C7 H7A3 109.5
H7A2 C7 H7A3 109.5
C3 C8 H8A1 109.5
C3 C8 H8A2 109.5
H8A1 C8 H8A2 109.5
C3 C8 H8A3 109.5
H8A1 C8 H8A3 109.5
H8A2 C8 H8A3 109.5
C4 C9 H9A1 109.5
C4 C9 H9A2 109.5
H9A1 C9 H9A2 109.5
C4 C9 H9A3 109.5
H9A1 C9 H9A3 109.5
H9A2 C9 H9A3 109.5
C5 C10 H10A 109.5
C5 C10 H10B 109.5
H10A C10 H10B 109.5
C5 C10 H10C 109.5
H10A C10 H10C 109.5
H10B C10 H10C 109.5
C11 N1 C13 121.7(9)
C11 N1 Ta1 91.8(6)
C13 N1 Ta1 143.7(7)
C11 N2 C16 126.6(9)
C11 N2 Ta1 91.4(6)
C16 N2 Ta1 139.8(7)
N2 C11 N1 112.0(8)
N2 C11 C12 124.2(9)
N1 C11 C12 123.7(9)
N2 C11 Ta1 57.1(5)
N1 C11 Ta1 56.5(5)
C12 C11 Ta1 165.9(7)
C11 C12 H12A 109.5
C11 C12 H12B 109.5
H12A C12 H12B 109.5
C11 C12 H12C 109.5
H12A C12 H12C 109.5
H12B C12 H12C 109.5
N1 C13 C14 110.1(9)
N1 C13 C15 113.6(9)
C14 C13 C15 109.2(10)
N1 C13 H13 107.9
C14 C13 H13 107.9
C15 C13 H13 107.9
C13 C14 H14A 109.5
C13 C14 H14B 109.5
H14A C14 H14B 109.5
C13 C14 H14C 109.5
H14A C14 H14C 109.5
H14B C14 H14C 109.5
C13 C15 H15A 109.5
C13 C15 H15B 109.5
H15A C15 H15B 109.5
C13 C15 H15C 109.5
H15A C15 H15C 109.5
H15B C15 H15C 109.5
N2 C16 C17 116.4(10)
N2 C16 C18 113.9(9)
C17 C16 C18 110.6(9)
N2 C16 H16 104.9
C17 C16 H16 104.9
C18 C16 H16 104.9
C16 C17 H17A 109.5
C16 C17 H17B 109.5
H17A C17 H17B 109.5
C16 C17 H17C 109.5
H17A C17 H17C 109.5
H17B C17 H17C 109.5
C16 C18 H18A 109.5
C16 C18 H18B 109.5
H18A C18 H18B 109.5
C16 C18 H18C 109.5
H18A C18 H18C 109.5
H18B C18 H18C 109.5
C20 C19 Ta1 121.2(8)
C20 C19 H19A 107.0
Ta1 C19 H19A 107.0
C20 C19 H19B 107.0
Ta1 C19 H19B 107.0
H19A C19 H19B 106.8
C21 C20 C22 108.4(11)
C21 C20 C19 114.9(10)
C22 C20 C19 111.7(11)
C21 C20 H20 107.1
C22 C20 H20 107.1
C19 C20 H20 107.1
C20 C21 H21A 109.5
C20 C21 H21B 109.5
H21A C21 H21B 109.5
C20 C21 H21C 109.5
H21A C21 H21C 109.5
H21B C21 H21C 109.5
C20 C22 H22A 109.5
C20 C22 H22B 109.5
H22A C22 H22B 109.5
C20 C22 H22C 109.5
H22A C22 H22C 109.5
H22B C22 H22C 109.5

loop_
_geom_bond_atom_site_label_1
_geom_bond_atom_site_label_2
_geom_bond_distance
Ta1 N1 2.146(8)
Ta1 N2 2.161(8)
Ta1 C19 2.224(9)
Ta1 C3 2.373(9)
Ta1 C2 2.395(8)
Ta1 C4 2.422(8)
Ta1 Cl1 2.437(3)
Ta1 C5 2.456(9)
Ta1 C1 2.458(10)
Ta1 C11 2.572(10)
C1 C5 1.411(9)
C1 C2 1.415(9)
C1 C6 1.502(9)
C2 C3 1.428(8)
C2 C7 1.511(9)
C3 C4 1.427(8)
C3 C8 1.503(9)
C4 C5 1.427(9)
C4 C9 1.508(8)
C5 C10 1.505(9)
C6 H6A1 0.9700
C6 H6A2 0.9700
C6 H6A3 0.9700
C7 H7A1 0.9700
C7 H7A2 0.9700
C7 H7A3 0.9700
C8 H8A1 0.9700
C8 H8A2 0.9700
C8 H8A3 0.9700
C9 H9A1 0.9700
C9 H9A2 0.9700
C9 H9A3 0.9700
C10 H10A 0.9700
C10 H10B 0.9700
C10 H10C 0.9700
N1 C11 1.352(12)
N1 C13 1.452(12)
N2 C11 1.344(12)
N2 C16 1.446(12)
C11 C12 1.511(14)
C12 H12A 0.9700
C12 H12B 0.9700
C12 H12C 0.9700
C13 C14 1.525(14)
C13 C15 1.555(17)
C13 H13 0.9900
C14 H14A 0.9700
C14 H14B 0.9700
C14 H14C 0.9700
C15 H15A 0.9700
C15 H15B 0.9700
C15 H15C 0.9700
C16 C17 1.521(16)
C16 C18 1.552(14)
C16 H16 0.9900
C17 H17A 0.9700
C17 H17B 0.9700
C17 H17C 0.9700
C18 H18A 0.9700
C18 H18B 0.9700
C18 H18C 0.9700
C19 C20 1.556(16)
C19 H19A 0.9800
C19 H19B 0.9800
C20 C21 1.502(17)
C20 C22 1.517(16)
C20 H20 0.9900
C21 H21A 0.9700
C21 H21B 0.9700
C21 H21C 0.9700
C22 H22A 0.9700
C22 H22B 0.9700
C22 H22C 0.9700
